data_2007293
loop_
_publ_author_name
'Thiele, Gerhard'
'Wittenburg, Gunnar'

_publ_section_title
;
 Trimethylammonium Nickel(II) Chloride Dihydrate
;
_journal_issue 6
_journal_name_full 'Acta Crystallographica Section C'
_journal_page_first 764
_journal_page_last 766
_journal_paper_doi 10.1107/S0108270198000109
_journal_volume 54
_journal_year 1998
_chemical_formula_iupac '(C3 H10 N)[Ni Cl2 (H2 O)2]Cl'
_chemical_formula_moiety '[(CH~3~)~3~NH]NiCl~3~^.^2H~2~O'
_chemical_formula_sum 'C3 H14 Cl3 N Ni O2'
_chemical_formula_weight 261.21
_chemical_name_common Trimethylammoniumnickel(II)chloridedihydrate
_chemical_name_systematic Trimethylammoniumdiaquodichloronickel(II)chloride
_space_group_IT_number 62
_symmetry_cell_setting orthorhombic
_symmetry_space_group_name_Hall '-P 2ac 2n'
_symmetry_space_group_name_H-M 'P n m a'
_audit_creation_method SHELXL-97
_cell_angle_alpha 90.00
_cell_angle_beta 90.00
_cell_angle_gamma 90.00
_cell_formula_units_Z 4
_cell_length_a 16.675(3)
_cell_length_b 7.1630(10)
_cell_length_c 8.100(2)
_cell_measurement_reflns_used 19
_cell_measurement_temperature 293(2)
_cell_measurement_theta_max 17.29
_cell_measurement_theta_min 10.19
_cell_volume 967.5(3)
_computing_cell_refinement 'CAD-4 Software'
_computing_data_collection 'CAD-4 Software (Enraf-Nonius, 1989)'
_computing_data_reduction 'CADFOR/CADSEX (Keller, 1981)'
_computing_molecular_graphics 'ORTEPIII (Johnson & Burnett, 1997)'
_computing_structure_refinement 'SHELXL97 (Sheldrick, 1997)'
_computing_structure_solution 'SHELXS86 (Sheldrick, 1985)'
_diffrn_ambient_temperature 293(2)
_diffrn_detector_area_resol_mean 2
_diffrn_measured_fraction_theta_full 0.912
_diffrn_measured_fraction_theta_max 0.912
_diffrn_measurement_device_type CAD-4
_diffrn_measurement_method \w/2\q
_diffrn_radiation_monochromator graphite
_diffrn_radiation_source 'fine-focus sealed tube'
_diffrn_radiation_type MoK\a
_diffrn_radiation_wavelength 0.71069
_diffrn_reflns_av_R_equivalents 0.0756
_diffrn_reflns_av_sigmaI/netI 0.0485
_diffrn_reflns_limit_h_max 19
_diffrn_reflns_limit_h_min 0
_diffrn_reflns_limit_k_max 0
_diffrn_reflns_limit_k_min -8
_diffrn_reflns_limit_l_max 0
_diffrn_reflns_limit_l_min -9
_diffrn_reflns_number 1032
_diffrn_reflns_theta_full 24.97
_diffrn_reflns_theta_max 24.97
_diffrn_reflns_theta_min 2.44
_diffrn_standards_decay_% 0
_diffrn_standards_interval_time 120
_diffrn_standards_number 2
_exptl_absorpt_coefficient_mu 2.783
_exptl_absorpt_correction_T_max 0.757
_exptl_absorpt_correction_T_min 0.528
_exptl_absorpt_correction_type psi-scan
_exptl_absorpt_process_details 'XEMP (Siemens, 1989)'
_exptl_crystal_colour yellow-green
_exptl_crystal_density_diffrn 1.793
_exptl_crystal_density_method 'not measured'
_exptl_crystal_description needle
_exptl_crystal_F_000 536
_exptl_crystal_size_max 0.3
_exptl_crystal_size_mid 0.1
_exptl_crystal_size_min 0.1
_refine_diff_density_max 0.578
_refine_diff_density_min -0.488
_refine_ls_extinction_method none
_refine_ls_goodness_of_fit_ref 1.097
_refine_ls_hydrogen_treatment refxyz
_refine_ls_matrix_type full
_refine_ls_number_parameters 85
_refine_ls_number_reflns 925
_refine_ls_number_restraints 0
_refine_ls_restrained_S_all 1.097
_refine_ls_R_factor_all 0.0836
_refine_ls_R_factor_gt 0.0271
_refine_ls_shift/su_max 0.001
_refine_ls_shift/su_mean 0.000
_refine_ls_structure_factor_coef Fsqd
_refine_ls_weighting_details 'w = 1/[\s^2^(Fo^2^)+(0.0409P)^2^+0.0764P] where P=(Fo^2^+2Fc^2^)/3'
_refine_ls_weighting_scheme calc
_refine_ls_wR_factor_ref 0.0789
_reflns_number_gt 622
_reflns_number_total 925
_reflns_threshold_expression I>2\s(I)
_cod_data_source_file ab1508.cif
_cod_data_source_block 1
_cod_depositor_comments
;
The following automatic conversions were performed:

'_refine_ls_weighting_scheme' value 'calc w =
1/[\s^2^(Fo^2^)+(0.0409P)^2^+0.0764P] where P=(Fo^2^+2Fc^2^)/3' was
changed to 'calc'. New tag '_refine_ls_weighting_details' was
created. The value of the new tag was set to 'w =
1/[\s^2^(Fo^2^)+(0.0409P)^2^+0.0764P] where P=(Fo^2^+2Fc^2^)/3'.

Automatic conversion script
Id: cif_fix_values 3143 2015-03-26 13:38:13Z robertas 
;
_cod_original_sg_symbol_Hall '-P 2ac 2n '
_cod_original_sg_symbol_H-M 'P n m a '
_cod_database_code 2007293

loop_
_symmetry_equiv_pos_as_xyz
'x, y, z'
'-x+1/2, -y, z+1/2'
'-x, y+1/2, -z'
'x+1/2, -y+1/2, -z+1/2'
'-x, -y, -z'
'x-1/2, y, -z-1/2'
'x, -y-1/2, z'
'-x-1/2, y-1/2, z-1/2'

loop_
_atom_site_label
_atom_site_fract_x
_atom_site_fract_y
_atom_site_fract_z
_atom_site_U_iso_or_equiv
_atom_site_adp_type
_atom_site_calc_flag
_atom_site_refinement_flags
_atom_site_occupancy
_atom_site_disorder_assembly
_atom_site_disorder_group
_atom_site_type_symbol
Ni .0000 .0000 .0000 .0199(2) Uani d S 1 . . Ni
Cl1 .09605(7) -.2500 .06739(16) .0247(3) Uani d S 1 . . Cl
Cl2 .09687(6) .2500 .00711(14) .0234(3) Uani d S 1 . . Cl
O .02440(17) -.0374(4) -.2465(3) .0262(5) Uani d S 1 . . O
H3A .041(3) .070(7) -.285(6) .058(15) Uiso d S 1 . . H
H3B -.009(2) -.093(6) -.290(6) .045(15) Uiso d S 1 . . H
Cl3 .08792(8) .2500 -.50303(14) .0298(3) Uani d S 1 . . Cl
N .1825(3) -.2500 -.3051(5) .0273(10) Uani d S 1 . . N
H1 .142(3) -.2500 -.265(6) .022(15) Uiso d S 1 . . H
C1 .2255(3) -.0790(6) -.2521(6) .0397(10) Uani d S 1 . . C
H1A .276(3) -.083(7) -.309(6) .067(14) Uiso d S 1 . . H
H1B .226(2) -.078(6) -.141(7) .056(14) Uiso d S 1 . . H
H1C .196(3) .037(7) -.291(6) .065(14) Uiso d S 1 . . H
C2 .1671(4) -.2500 -.4853(7) .0378(14) Uani d S 1 . . C
H2A .140(3) -.146(7) -.506(5) .063(16) Uiso d S 1 . . H
H2B .222(4) -.2500 -.541(7) .039(16) Uiso d S 1 . . H

loop_
_atom_site_aniso_label
_atom_site_aniso_U_11
_atom_site_aniso_U_22
_atom_site_aniso_U_33
_atom_site_aniso_U_12
_atom_site_aniso_U_13
_atom_site_aniso_U_23
Ni .0207(3) .0195(3) .0196(3) -.0001(2) .0006(2) -.0011(3)
Cl1 .0214(6) .0237(6) .0291(6) .000 -.0026(5) .000
Cl2 .0196(6) .0209(6) .0295(6) .000 -.0022(6) .000
O .0311(13) .0236(13) .0239(13) -.0046(13) .0009(11) .0001(12)
Cl3 .0359(7) .0293(7) .0242(6) .000 -.0009(6) .000
N .021(2) .032(3) .029(2) .000 .007(2) .000
C1 .037(2) .036(2) .045(3) -.002(2) .004(2) -.009(2)
C2 .040(4) .041(4) .032(3) .000 .000(3) .000

loop_
_atom_type_symbol
_atom_type_description
_atom_type_scat_dispersion_real
_atom_type_scat_dispersion_imag
_atom_type_scat_source
C C 0.0033 0.0016 'International Tables Vol C Tables 4.2.6.8 and 6.1.1.4'
H H 0.0000 0.0000 'International Tables Vol C Tables 4.2.6.8 and 6.1.1.4'
N N 0.0061 0.0033 'International Tables Vol C Tables 4.2.6.8 and 6.1.1.4'
Cl Cl 0.1484 0.1585 'International Tables Vol C Tables 4.2.6.8 and 6.1.1.4'
Ni Ni 0.3393 1.1124 'International Tables Vol C Tables 4.2.6.8 and 6.1.1.4'
O O 0.0106 0.0060 'International Tables Vol C Tables 4.2.6.8 and 6.1.1.4'

loop_
_geom_angle_atom_site_label_1
_geom_angle_atom_site_label_2
_geom_angle_atom_site_label_3
_geom_angle_site_symmetry_1
_geom_angle_site_symmetry_3
_geom_angle
_geom_angle_publ_flag
O Ni O . 5 180.0 no
O Ni Cl2 . 5 90.72(9) yes
O Ni Cl2 5 5 89.28(9) yes
O Ni Cl2 . . 89.28(9) no
O Ni Cl2 5 . 90.72(9) no
Cl2 Ni Cl2 5 . 180.0 no
O Ni Cl1 . . 89.53(8) yes
O Ni Cl1 5 . 90.47(8) yes
Cl2 Ni Cl1 5 . 84.32(3) yes
Cl2 Ni Cl1 . . 95.68(3) yes
O Ni Cl1 . 5 90.47(8) no
O Ni Cl1 5 5 89.53(8) no
Cl2 Ni Cl1 5 5 95.68(3) no
Cl2 Ni Cl1 . 5 84.32(3) no
Cl1 Ni Cl1 . 5 180.0 yes
Ni Cl1 Ni 3_545 . 93.25(4) yes
Ni Cl2 Ni . 3 95.86(4) yes
C2 N C1 . . 111.7(3) yes
C2 N C1 . 7 111.7(3) no
C1 N C1 . 7 111.4(5) yes

loop_
_geom_bond_atom_site_label_1
_geom_bond_atom_site_label_2
_geom_bond_site_symmetry_2
_geom_bond_distance
_geom_bond_publ_flag
Ni O . 2.055(3) yes
Ni O 5 2.055(3) no
Ni Cl2 5 2.4123(8) no
Ni Cl2 . 2.4123(8) yes
Ni Cl1 . 2.4637(8) yes
Ni Cl1 5 2.4637(8) no
Cl1 Ni 3_545 2.4637(8) no
Cl2 Ni 3 2.4123(8) no
N C2 . 1.482(8) yes
N C1 . 1.483(5) yes
N C1 7 1.483(5) no

loop_
_geom_hbond_atom_site_label_D
_geom_hbond_atom_site_label_H
_geom_hbond_atom_site_label_A
_geom_hbond_distance_DH
_geom_hbond_distance_HA
_geom_hbond_distance_DA
_geom_hbond_angle_DHA
_geom_hbond_publ_flag
O H3A Cl3 0.87(5) 2.32(5) 3.111(3) 150(4) yes
O H3B Cl3 0.77(4) 2.41(4) 3.153(3) 163(4) yes
N H1 O 0.75(5) 2.49(4) 3.082(5) 138(4) yes
N H1 Cl1 0.75(5) 2.80(5) 3.344(4) 132(5) yes
